data_2210626
loop_
_publ_author_name
'Tian, Lai-Jin '
'Mao, Wu-Tao'
'Tan, Guo-Xia'
'Sun, Yu-Xi'

_publ_section_title (<i>N</i>,<i>N</i>-Diethyldithiocarbamato-\k^2^<i>S</i>,<i>S</i>')iododiphenyltin(IV)
_journal_coeditor_code HB2135
_journal_issue 10
_journal_name_full 'Acta Crystallographica Section E'
_journal_page_first m2448
_journal_page_last m2449
_journal_paper_doi 10.1107/S1600536806035124
_journal_volume 62
_journal_year 2006
_chemical_formula_iupac '[Sn (C6 H5)2 (C5 H10 N S2) I]'
_chemical_formula_moiety 'C17 H20 I N S2 Sn'
_chemical_formula_sum 'C17 H20 I N S2 Sn'
_chemical_formula_weight 548.05
_chemical_name_systematic
;
(N,N-Diethyldithiocarbamato-\k^2^S,S')iododiphenyltin(IV)
;
_space_group_IT_number 2
_symmetry_cell_setting triclinic
_symmetry_space_group_name_Hall '-P 1'
_symmetry_space_group_name_H-M 'P -1'
_atom_sites_solution_hydrogens geom
_atom_sites_solution_primary direct
_atom_sites_solution_secondary difmap
_audit_creation_method SHELXL-97
_cell_angle_alpha 109.266(2)
_cell_angle_beta 99.058(2)
_cell_angle_gamma 93.168(2)
_cell_formula_units_Z 2
_cell_length_a 9.3949(12)
_cell_length_b 9.9245(13)
_cell_length_c 11.5388(15)
_cell_measurement_reflns_used 2939
_cell_measurement_temperature 295(2)
_cell_measurement_theta_max 25.86
_cell_measurement_theta_min 2.35
_cell_volume 996.3(2)
_computing_cell_refinement 'SAINT (Bruker, 2002)'
_computing_data_collection 'SMART (Bruker, 2002)'
_computing_data_reduction SAINT
_computing_molecular_graphics 'ORTEP-3 for Windows (Farrugia, 1997)'
_computing_publication_material SHELXL97
_computing_structure_refinement 'SHELXL97 (Sheldrick, 1997)'
_computing_structure_solution 'SHELXS97 (Sheldrick, 1997)'
_diffrn_ambient_temperature 295(2)
_diffrn_measured_fraction_theta_full 0.986
_diffrn_measured_fraction_theta_max 0.986
_diffrn_measurement_device_type 'Bruker APEX CCD'
_diffrn_measurement_method \w
_diffrn_radiation_monochromator graphite
_diffrn_radiation_source 'fine-focus sealed tube'
_diffrn_radiation_type MoK\a
_diffrn_radiation_wavelength 0.71073
_diffrn_reflns_av_R_equivalents 0.0220
_diffrn_reflns_av_sigmaI/netI 0.0356
_diffrn_reflns_limit_h_max 11
_diffrn_reflns_limit_h_min -11
_diffrn_reflns_limit_k_max 12
_diffrn_reflns_limit_k_min -12
_diffrn_reflns_limit_l_max 14
_diffrn_reflns_limit_l_min -14
_diffrn_reflns_number 7834
_diffrn_reflns_theta_full 26.00
_diffrn_reflns_theta_max 26.00
_diffrn_reflns_theta_min 1.90
_diffrn_standards_decay_% 0
_diffrn_standards_interval_count 0
_diffrn_standards_interval_time 0
_diffrn_standards_number 0
_exptl_absorpt_coefficient_mu 3.038
_exptl_absorpt_correction_T_max 0.816
_exptl_absorpt_correction_T_min 0.596
_exptl_absorpt_correction_type multi-scan
_exptl_absorpt_process_details '(SADABS; Bruker, 2002)'
_exptl_crystal_colour colorless
_exptl_crystal_density_diffrn 1.827
_exptl_crystal_density_method 'not measured'
_exptl_crystal_description Prism
_exptl_crystal_F_000 528
_exptl_crystal_size_max 0.19
_exptl_crystal_size_mid 0.07
_exptl_crystal_size_min 0.07
_refine_diff_density_max 0.626
_refine_diff_density_min -0.512
_refine_ls_extinction_method none
_refine_ls_goodness_of_fit_ref 1.030
_refine_ls_hydrogen_treatment constr
_refine_ls_matrix_type full
_refine_ls_number_parameters 199
_refine_ls_number_reflns 3867
_refine_ls_number_restraints 0
_refine_ls_restrained_S_all 1.030
_refine_ls_R_factor_all 0.0393
_refine_ls_R_factor_gt 0.0314
_refine_ls_shift/su_max 0.000
_refine_ls_shift/su_mean 0.000
_refine_ls_structure_factor_coef Fsqd
_refine_ls_weighting_details 'calc w=1/[\s^2^(Fo^2^)+(0.03P)^2^] where P=(Fo^2^+2Fc^2^)/3'
_refine_ls_weighting_scheme calc
_refine_ls_wR_factor_gt 0.0662
_refine_ls_wR_factor_ref 0.0690
_reflns_number_gt 3245
_reflns_number_total 3867
_reflns_threshold_expression I>2\s(I)
_cod_data_source_file hb2135.cif
_cod_data_source_block I
_cod_database_code 2210626
_cod_database_fobs_code 2210626

loop_
_symmetry_equiv_pos_as_xyz
'x, y, z'
'-x, -y, -z'

loop_
_atom_site_type_symbol
_atom_site_label
_atom_site_fract_x
_atom_site_fract_y
_atom_site_fract_z
_atom_site_U_iso_or_equiv
_atom_site_adp_type
_atom_site_calc_flag
_atom_site_refinement_flags
_atom_site_occupancy
Sn Sn1 0.09263(3) 0.34204(3) 0.17399(2) 0.04416(9) Uani d . 1
I I1 0.12390(3) 0.63797(3) 0.32843(3) 0.07206(12) Uani d . 1
N N1 0.2416(3) 0.2237(3) -0.1774(3) 0.0498(8) Uani d . 1
S S1 0.18742(11) 0.42771(10) 0.02159(9) 0.0503(2) Uani d . 1
S S2 0.11939(12) 0.12009(10) -0.02595(10) 0.0556(3) Uani d . 1
C C1 -0.1350(4) 0.2956(4) 0.1576(4) 0.0484(9) Uani d . 1
C C2 -0.2265(4) 0.2326(4) 0.0442(4) 0.0641(12) Uani d . 1
H H2 -0.1904 0.2140 -0.0294 0.077 Uiso calc R 1
C C3 -0.3727(5) 0.1966(5) 0.0393(6) 0.0884(17) Uani d . 1
H H3 -0.4344 0.1541 -0.0375 0.106 Uiso calc R 1
C C4 -0.4258(6) 0.2234(7) 0.1468(9) 0.108(2) Uani d . 1
H H4 -0.5237 0.1984 0.1431 0.130 Uiso calc R 1
C C5 -0.3378(7) 0.2858(6) 0.2584(7) 0.103(2) Uani d . 1
H H5 -0.3754 0.3045 0.3314 0.123 Uiso calc R 1
C C6 -0.1918(5) 0.3226(5) 0.2655(5) 0.0707(12) Uani d . 1
H H6 -0.1316 0.3655 0.3431 0.085 Uiso calc R 1
C C7 0.2310(4) 0.2651(4) 0.2988(3) 0.0491(9) Uani d . 1
C C8 0.3200(5) 0.3556(5) 0.4043(4) 0.0702(12) Uani d . 1
H H8 0.3206 0.4545 0.4251 0.084 Uiso calc R 1
C C9 0.4104(5) 0.2998(7) 0.4814(5) 0.0821(15) Uani d . 1
H H9 0.4713 0.3617 0.5530 0.099 Uiso calc R 1
C C10 0.4094(6) 0.1537(7) 0.4515(5) 0.0920(17) Uani d . 1
H H10 0.4707 0.1171 0.5024 0.110 Uiso calc R 1
C C11 0.3199(6) 0.0629(6) 0.3487(5) 0.0885(16) Uani d . 1
H H11 0.3169 -0.0360 0.3296 0.106 Uiso calc R 1
C C12 0.2330(5) 0.1188(5) 0.2723(4) 0.0683(12) Uani d . 1
H H12 0.1735 0.0560 0.2004 0.082 Uiso calc R 1
C C13 0.1881(4) 0.2509(4) -0.0742(3) 0.0428(8) Uani d . 1
C C14 0.2959(4) 0.3382(4) -0.2192(4) 0.0575(10) Uani d . 1
H H14A 0.2519 0.4246 -0.1822 0.069 Uiso calc R 1
H H14B 0.2676 0.3092 -0.3093 0.069 Uiso calc R 1
C C15 0.4588(5) 0.3708(5) -0.1833(5) 0.0788(14) Uani d . 1
H H15A 0.4904 0.4458 -0.2120 0.118 Uiso calc R 1
H H15B 0.5027 0.2859 -0.2211 0.118 Uiso calc R 1
H H15C 0.4871 0.4012 -0.0941 0.118 Uiso calc R 1
C C16 0.2523(5) 0.0744(4) -0.2572(4) 0.0683(12) Uani d . 1
H H16A 0.3412 0.0718 -0.2904 0.082 Uiso calc R 1
H H16B 0.2566 0.0129 -0.2069 0.082 Uiso calc R 1
C C17 0.1268(6) 0.0190(5) -0.3621(5) 0.0947(17) Uani d . 1
H H17A 0.1368 -0.0777 -0.4117 0.142 Uiso calc R 1
H H17B 0.1235 0.0785 -0.4131 0.142 Uiso calc R 1
H H17C 0.0387 0.0202 -0.3295 0.142 Uiso calc R 1

loop_
_atom_site_aniso_label
_atom_site_aniso_U_11
_atom_site_aniso_U_22
_atom_site_aniso_U_33
_atom_site_aniso_U_12
_atom_site_aniso_U_13
_atom_site_aniso_U_23
Sn1 0.04184(16) 0.04188(15) 0.04495(16) 0.00355(11) 0.00918(11) 0.00960(12)
I1 0.0765(2) 0.04740(17) 0.0710(2) 0.00934(15) 0.00743(16) -0.00510(14)
N1 0.0532(19) 0.0480(18) 0.0488(19) 0.0066(15) 0.0163(16) 0.0140(15)
S1 0.0586(6) 0.0359(5) 0.0553(6) 0.0018(4) 0.0182(5) 0.0112(4)
S2 0.0726(7) 0.0358(5) 0.0552(6) -0.0003(5) 0.0210(5) 0.0085(5)
C1 0.041(2) 0.043(2) 0.064(3) 0.0036(17) 0.0109(19) 0.0220(19)
C2 0.057(3) 0.054(3) 0.082(3) 0.007(2) 0.008(2) 0.026(2)
C3 0.045(3) 0.067(3) 0.145(5) -0.003(2) -0.013(3) 0.042(3)
C4 0.054(3) 0.089(4) 0.204(8) 0.008(3) 0.042(4) 0.073(5)
C5 0.087(4) 0.094(4) 0.159(6) 0.028(3) 0.080(4) 0.057(4)
C6 0.073(3) 0.067(3) 0.078(3) 0.011(2) 0.035(3) 0.024(2)
C7 0.041(2) 0.060(2) 0.047(2) 0.0007(18) 0.0083(18) 0.019(2)
C8 0.073(3) 0.078(3) 0.061(3) 0.005(3) 0.011(2) 0.028(3)
C9 0.074(3) 0.118(5) 0.056(3) 0.006(3) 0.003(2) 0.037(3)
C10 0.096(4) 0.113(5) 0.091(4) 0.032(4) 0.021(3) 0.061(4)
C11 0.105(4) 0.077(3) 0.088(4) 0.018(3) 0.005(3) 0.039(3)
C12 0.073(3) 0.058(3) 0.068(3) 0.003(2) 0.000(2) 0.022(2)
C13 0.040(2) 0.0363(19) 0.047(2) 0.0043(15) 0.0071(17) 0.0083(17)
C14 0.067(3) 0.058(3) 0.054(2) 0.009(2) 0.023(2) 0.024(2)
C15 0.066(3) 0.090(4) 0.080(3) -0.004(3) 0.013(3) 0.031(3)
C16 0.080(3) 0.058(3) 0.064(3) 0.018(2) 0.027(3) 0.010(2)
C17 0.109(4) 0.081(4) 0.068(3) 0.001(3) 0.002(3) -0.002(3)

loop_
_atom_type_symbol
_atom_type_description
_atom_type_scat_dispersion_real
_atom_type_scat_dispersion_imag
_atom_type_scat_source
C C 0.0033 0.0016 'International Tables Vol C Tables 4.2.6.8 and 6.1.1.4'
H H 0.0000 0.0000 'International Tables Vol C Tables 4.2.6.8 and 6.1.1.4'
N N 0.0061 0.0033 'International Tables Vol C Tables 4.2.6.8 and 6.1.1.4'
S S 0.1246 0.1234 'International Tables Vol C Tables 4.2.6.8 and 6.1.1.4'
Sn Sn -0.6537 1.4246 'International Tables Vol C Tables 4.2.6.8 and 6.1.1.4'
I I -0.4742 1.8119 'International Tables Vol C Tables 4.2.6.8 and 6.1.1.4'

loop_
_geom_angle_atom_site_label_1
_geom_angle_atom_site_label_2
_geom_angle_atom_site_label_3
_geom_angle
_geom_angle_publ_flag
C1 Sn1 C7 116.91(14) yes
C1 Sn1 S1 120.17(11) yes
C7 Sn1 S1 121.39(10) yes
C1 Sn1 S2 96.04(11) yes
C7 Sn1 S2 92.65(11) yes
S1 Sn1 S2 69.73(3) yes
C1 Sn1 I1 98.52(10) yes
C7 Sn1 I1 98.16(11) yes
S1 Sn1 I1 85.89(3) yes
S2 Sn1 I1 155.48(3) yes
C13 N1 C14 122.4(3) ?
C13 N1 C16 121.4(3) ?
C14 N1 C16 116.2(3) ?
C13 S1 Sn1 89.90(13) ?
C13 S2 Sn1 83.55(12) ?
C2 C1 C6 118.6(4) ?
C2 C1 Sn1 122.6(3) ?
C6 C1 Sn1 118.7(3) ?
C1 C2 C3 120.2(5) ?
C1 C2 H2 119.9 ?
C3 C2 H2 119.9 ?
C4 C3 C2 120.0(6) ?
C4 C3 H3 120.0 ?
C2 C3 H3 120.0 ?
C5 C4 C3 120.5(5) ?
C5 C4 H4 119.8 ?
C3 C4 H4 119.8 ?
C4 C5 C6 120.4(6) ?
C4 C5 H5 119.8 ?
C6 C5 H5 119.8 ?
C5 C6 C1 120.2(5) ?
C5 C6 H6 119.9 ?
C1 C6 H6 119.9 ?
C8 C7 C12 117.9(4) ?
C8 C7 Sn1 122.4(3) ?
C12 C7 Sn1 119.7(3) ?
C7 C8 C9 120.1(5) ?
C7 C8 H8 119.9 ?
C9 C8 H8 119.9 ?
C10 C9 C8 120.2(5) ?
C10 C9 H9 119.9 ?
C8 C9 H9 119.9 ?
C11 C10 C9 120.3(5) ?
C11 C10 H10 119.8 ?
C9 C10 H10 119.8 ?
C10 C11 C12 119.1(5) ?
C10 C11 H11 120.5 ?
C12 C11 H11 120.5 ?
C11 C12 C7 122.4(4) ?
C11 C12 H12 118.8 ?
C7 C12 H12 118.8 ?
N1 C13 S2 123.4(3) ?
N1 C13 S1 119.9(3) ?
S2 C13 S1 116.7(2) ?
N1 C14 C15 111.8(3) ?
N1 C14 H14A 109.3 ?
C15 C14 H14A 109.3 ?
N1 C14 H14B 109.3 ?
C15 C14 H14B 109.3 ?
H14A C14 H14B 107.9 ?
C14 C15 H15A 109.5 ?
C14 C15 H15B 109.5 ?
H15A C15 H15B 109.5 ?
C14 C15 H15C 109.5 ?
H15A C15 H15C 109.5 ?
H15B C15 H15C 109.5 ?
C17 C16 N1 111.6(4) ?
C17 C16 H16A 109.3 ?
N1 C16 H16A 109.3 ?
C17 C16 H16B 109.3 ?
N1 C16 H16B 109.3 ?
H16A C16 H16B 108.0 ?
C16 C17 H17A 109.5 ?
C16 C17 H17B 109.5 ?
H17A C17 H17B 109.5 ?
C16 C17 H17C 109.5 ?
H17A C17 H17C 109.5 ?
H17B C17 H17C 109.5 ?

loop_
_geom_bond_atom_site_label_1
_geom_bond_atom_site_label_2
_geom_bond_distance
_geom_bond_publ_flag
Sn1 C1 2.127(4) yes
Sn1 C7 2.143(4) yes
Sn1 S1 2.4504(10) yes
Sn1 S2 2.6698(10) yes
Sn1 I1 2.8590(5) yes
N1 C13 1.317(5) ?
N1 C14 1.469(5) ?
N1 C16 1.483(5) ?
C13 S1 1.739(4) yes
C13 S2 1.706(4) yes
C1 C2 1.374(5) ?
C1 C6 1.383(6) ?
C2 C3 1.387(6) ?
C2 H2 0.9300 ?
C3 C4 1.360(8) ?
C3 H3 0.9300 ?
C4 C5 1.345(8) ?
C4 H4 0.9300 ?
C5 C6 1.382(7) ?
C5 H5 0.9300 ?
C6 H6 0.9300 ?
C7 C8 1.365(5) ?
C7 C12 1.384(5) ?
C8 C9 1.399(6) ?
C8 H8 0.9300 ?
C9 C10 1.375(7) ?
C9 H9 0.9300 ?
C10 C11 1.351(7) ?
C10 H10 0.9300 ?
C11 C12 1.377(6) ?
C11 H11 0.9300 ?
C12 H12 0.9300 ?
C14 C15 1.509(6) ?
C14 H14A 0.9700 ?
C14 H14B 0.9700 ?
C15 H15A 0.9600 ?
C15 H15B 0.9600 ?
C15 H15C 0.9600 ?
C16 C17 1.483(6) ?
C16 H16A 0.9700 ?
C16 H16B 0.9700 ?
C17 H17A 0.9600 ?
C17 H17B 0.9600 ?
C17 H17C 0.9600 ?
